data_4516319
loop_
_publ_author_name
'Li, Han-Ning'
'Li, Hai-Yang'
'Li, Lin-Ke'
'Xu, Li'
'Hou, Kai'
'Zang, Shuang-Quan'
'Mak, Thomas C. W.'

_publ_section_title
;
 Syntheses, Structures, and Photoluminescent Properties of Lanthanide
 Coordination Polymers Based on a Zwitterionic Aromatic Polycarboxylate
 Ligand
;
_journal_issue 9
_journal_name_full 'Crystal Growth &amp; Design'
_journal_page_first 4331
_journal_paper_doi 10.1021/acs.cgd.5b00625
_journal_volume 15
_journal_year 2015
_chemical_formula_moiety 'C30 H22 N3 Nd2 O17, Cl, 6(H2 O)'
_chemical_formula_sum 'C30 H34 Cl N3 Nd2 O23'
_chemical_formula_weight 1128.53
_space_group_IT_number 2
_space_group_name_Hall '-P 1'
_space_group_name_H-M_alt 'P -1'
_symmetry_cell_setting triclinic
_symmetry_space_group_name_Hall '-P 1'
_symmetry_space_group_name_H-M 'P -1'
_atom_sites_solution_hydrogens geom
_atom_sites_solution_primary direct
_atom_sites_solution_secondary difmap
_audit_creation_method SHELXL-97
_cell_angle_alpha 86.308(4)
_cell_angle_beta 81.316(3)
_cell_angle_gamma 68.892(4)
_cell_formula_units_Z 2
_cell_length_a 9.4381(3)
_cell_length_b 12.2437(5)
_cell_length_c 18.6387(8)
_cell_measurement_reflns_used 5624
_cell_measurement_temperature 293(2)
_cell_measurement_theta_max 28.6930
_cell_measurement_theta_min 3.3110
_cell_volume 1986.17(14)
_computing_cell_refinement 'Bruker FRAMBO'
_computing_data_collection 'Bruker FRAMBO'
_computing_data_reduction 'Bruker SAINT'
_computing_molecular_graphics 'Bruker SHELXTL'
_computing_publication_material 'Bruker SHELXTL'
_computing_structure_refinement 'SHELXL-97 (Sheldrick, 1997)'
_computing_structure_solution 'SHELXS-97 (Sheldrick, 1990)'
_diffrn_ambient_temperature 293(2)
_diffrn_measured_fraction_theta_full 0.997
_diffrn_measured_fraction_theta_max 0.997
_diffrn_measurement_device_type 'Xcalibur, Eos, Gemini'
_diffrn_measurement_method '\w scans'
_diffrn_radiation_monochromator graphite
_diffrn_radiation_source 'fine-focus sealed tube'
_diffrn_radiation_type MoK\a
_diffrn_radiation_wavelength 0.71073
_diffrn_reflns_av_R_equivalents 0.0339
_diffrn_reflns_av_sigmaI/netI 0.0584
_diffrn_reflns_limit_h_max 10
_diffrn_reflns_limit_h_min -11
_diffrn_reflns_limit_k_max 14
_diffrn_reflns_limit_k_min -14
_diffrn_reflns_limit_l_max 21
_diffrn_reflns_limit_l_min -22
_diffrn_reflns_number 12728
_diffrn_reflns_theta_full 25.00
_diffrn_reflns_theta_max 25.00
_diffrn_reflns_theta_min 3.01
_exptl_absorpt_coefficient_mu 2.744
_exptl_absorpt_correction_T_max 0.611
_exptl_absorpt_correction_T_min 0.553
_exptl_absorpt_correction_type multi-scan
_exptl_absorpt_process_details sadabs
_exptl_crystal_colour colorless
_exptl_crystal_density_diffrn 1.887
_exptl_crystal_density_method 'not measured'
_exptl_crystal_description block
_exptl_crystal_F_000 1112
_exptl_crystal_size_max 0.22
_exptl_crystal_size_mid 0.20
_exptl_crystal_size_min 0.18
_refine_diff_density_max 1.343
_refine_diff_density_min -1.198
_refine_diff_density_rms 0.150
_refine_ls_extinction_method none
_refine_ls_goodness_of_fit_ref 0.974
_refine_ls_hydrogen_treatment constr
_refine_ls_matrix_type full
_refine_ls_number_parameters 532
_refine_ls_number_reflns 6980
_refine_ls_number_restraints 805
_refine_ls_restrained_S_all 0.978
_refine_ls_R_factor_all 0.0535
_refine_ls_R_factor_gt 0.0419
_refine_ls_shift/su_max 0.001
_refine_ls_shift/su_mean 0.000
_refine_ls_structure_factor_coef Fsqd
_refine_ls_weighting_details 'calc w=1/[\s^2^(Fo^2^)+(0.0100P)^2^+20.0402P] where P=(Fo^2^+2Fc^2^)/3'
_refine_ls_weighting_scheme calc
_refine_ls_wR_factor_gt 0.0896
_refine_ls_wR_factor_ref 0.0946
_reflns_number_gt 5778
_reflns_number_total 6980
_reflns_threshold_expression >2sigma(I)
_cod_data_source_file cg5b00625_si_002.cif
_cod_data_source_block Nd
_cod_original_cell_volume 1986.17(13)
_cod_database_code 4516319

loop_
_symmetry_equiv_pos_as_xyz
'x, y, z'
'-x, -y, -z'

loop_
_atom_site_label
_atom_site_type_symbol
_atom_site_fract_x
_atom_site_fract_y
_atom_site_fract_z
_atom_site_U_iso_or_equiv
_atom_site_adp_type
_atom_site_occupancy
_atom_site_symmetry_multiplicity
_atom_site_calc_flag
_atom_site_refinement_flags
O4 O 1.2714(5) 0.4058(4) 0.6804(2) 0.0218(10) Uani 1 1 d U
O3 O 1.4099(5) 0.4853(5) 0.6043(3) 0.0299(11) Uani 1 1 d U
C5 C 1.3126(7) 0.4370(6) 0.6157(3) 0.0202(13) Uani 1 1 d U
Nd1 Nd 0.94868(4) 0.54329(3) 0.223880(18) 0.01689(10) Uani 1 1 d U
Nd2 Nd 0.48093(4) 0.59159(3) 0.274842(18) 0.01592(10) Uani 1 1 d U
O7 O 0.9095(6) 0.4800(5) 0.1041(3) 0.0362(12) Uani 1 1 d U
O13 O 0.9319(7) 0.3463(5) 0.2859(3) 0.0475(14) Uani 1 1 d U
O14 O 1.1201(7) 0.3277(5) 0.2020(3) 0.0551(15) Uani 1 1 d U
O15 O 1.1088(11) 0.1786(8) 0.2657(6) 0.118(3) Uani 1 1 d U
O1W O 0.9907(6) 0.7214(5) 0.2616(3) 0.0373(13) Uani 1 1 d U
H1WA H 1.0509 0.7018 0.2936 0.056 Uiso 1 1 d R
H1WB H 0.9052 0.7713 0.2792 0.056 Uiso 1 1 d R
O12 O 0.5416(6) -0.2537(5) 0.2036(3) 0.0385(13) Uani 1 1 d U
O11 O 0.7864(6) -0.2781(5) 0.1683(3) 0.0359(13) Uani 1 1 d U
O2W O 0.5310(8) 0.3759(5) 0.2810(3) 0.0572(18) Uani 1 1 d U
H2WA H 0.4625 0.3627 0.3117 0.086 Uiso 1 1 d R
H2WB H 0.6186 0.3401 0.2941 0.086 Uiso 1 1 d R
O2 O 1.2630(5) 0.5686(5) 0.3484(3) 0.0294(11) Uani 1 1 d U
O5 O 1.4135(6) -0.2521(5) 0.3647(3) 0.0400(13) Uani 1 1 d U
O9 O 0.6458(5) 0.3974(5) -0.1736(2) 0.0293(11) Uani 1 1 d U
O8 O 0.7160(5) 0.4900(4) 0.1888(2) 0.0261(10) Uani 1 1 d U
O1 O 1.1086(6) 0.4857(5) 0.3163(2) 0.0302(11) Uani 1 1 d U
O10 O 0.8297(5) 0.4558(5) -0.1483(3) 0.0306(12) Uani 1 1 d U
O6 O 1.2337(6) -0.1961(5) 0.2931(3) 0.0368(12) Uani 1 1 d U
N3 N 1.0517(9) 0.2831(7) 0.2515(4) 0.0546(19) Uani 1 1 d U
N2 N 0.5003(6) 0.1346(5) 0.1004(3) 0.0299(13) Uani 1 1 d U
N1 N 1.0839(6) 0.1238(5) 0.4750(3) 0.0233(12) Uani 1 1 d U
C16 C 0.7842(8) 0.4648(6) 0.1249(4) 0.0252(13) Uani 1 1 d U
C13 C 1.2940(8) -0.1793(7) 0.3436(4) 0.0296(15) Uani 1 1 d U
C27 C 0.5977(9) -0.0945(7) 0.1485(5) 0.0369(17) Uani 1 1 d U
C28 C 0.4502(12) -0.0240(9) 0.1598(7) 0.081(3) Uani 1 1 d U
H28 H 0.3779 -0.0522 0.1856 0.097 Uiso 1 1 calc R
C19 C 0.5523(7) 0.3154(6) 0.0480(4) 0.0202(13) Uani 1 1 d U
C10 C 1.2305(8) 0.0551(7) 0.4783(4) 0.0357(17) Uani 1 1 d U
H10 H 1.2851 0.0730 0.5105 0.043 Uiso 1 1 calc R
C25 C 0.6424(10) 0.0675(8) 0.0880(6) 0.065(2) Uani 1 1 d U
H25 H 0.7129 0.0979 0.0626 0.078 Uiso 1 1 calc R
C11 C 1.3004(9) -0.0407(7) 0.4351(5) 0.0377(17) Uani 1 1 d U
H11 H 1.4017 -0.0878 0.4380 0.045 Uiso 1 1 calc R
C12 C 1.2200(8) -0.0671(6) 0.3871(4) 0.0267(14) Uani 1 1 d U
C21 C 0.6898(7) 0.3908(6) -0.0508(3) 0.0170(12) Uani 1 1 d U
C20 C 0.5888(7) 0.3327(6) -0.0262(4) 0.0191(13) Uani 1 1 d U
H20 H 0.5454 0.3053 -0.0594 0.023 Uiso 1 1 calc R
C29 C 0.6463(8) -0.2195(7) 0.1760(4) 0.0309(15) Uani 1 1 d U
C30 C 0.4040(12) 0.0894(9) 0.1339(7) 0.078(3) Uani 1 1 d U
H30 H 0.3002 0.1350 0.1408 0.094 Uiso 1 1 calc R
C22 C 0.7245(7) 0.4162(6) -0.1307(4) 0.0212(13) Uani 1 1 d U
C18 C 0.6154(7) 0.3598(6) 0.0973(4) 0.0216(13) Uani 1 1 d U
H18 H 0.5886 0.3517 0.1469 0.026 Uiso 1 1 calc R
C17 C 0.7178(7) 0.4158(6) 0.0724(3) 0.0193(13) Uani 1 1 d U
C14 C 1.0713(8) 0.0060(6) 0.3826(4) 0.0276(15) Uani 1 1 d U
H14 H 1.0166 -0.0095 0.3495 0.033 Uiso 1 1 calc R
C26 C 0.6938(11) -0.0481(8) 0.1114(6) 0.063(2) Uani 1 1 d U
H26 H 0.7971 -0.0937 0.1009 0.075 Uiso 1 1 calc R
C15 C 1.0037(8) 0.1017(6) 0.4269(4) 0.0261(14) Uani 1 1 d U
H15 H 0.9033 0.1510 0.4239 0.031 Uiso 1 1 calc R
C1 C 1.1857(7) 0.5034(6) 0.3604(3) 0.0201(13) Uani 1 1 d U
C23 C 0.7555(7) 0.4311(6) -0.0017(3) 0.0164(12) Uani 1 1 d U
H23 H 0.8247 0.4683 -0.0183 0.020 Uiso 1 1 calc R
C4 C 1.2442(7) 0.4097(6) 0.5553(3) 0.0176(12) Uani 1 1 d U
C9 C 1.0128(8) 0.2247(6) 0.5248(4) 0.0254(14) Uani 1 1 d U
H9A H 1.0137 0.1965 0.5747 0.030 Uiso 1 1 calc R
H9B H 0.9069 0.2650 0.5173 0.030 Uiso 1 1 calc R
C6 C 1.1671(7) 0.3312(6) 0.5667(3) 0.0192(13) Uani 1 1 d U
H6 H 1.1625 0.2934 0.6115 0.023 Uiso 1 1 calc R
C24 C 0.4352(8) 0.2594(6) 0.0752(4) 0.0288(15) Uani 1 1 d U
H24A H 0.3658 0.3054 0.1151 0.035 Uiso 1 1 calc R
H24B H 0.3754 0.2627 0.0366 0.035 Uiso 1 1 calc R
C2 C 1.1837(7) 0.4411(6) 0.4329(3) 0.0168(12) Uani 1 1 d U
C7 C 1.0974(7) 0.3088(6) 0.5123(3) 0.0189(13) Uani 1 1 d U
C3 C 1.2564(7) 0.4618(6) 0.4871(3) 0.0187(13) Uani 1 1 d U
H3 H 1.3134 0.5105 0.4778 0.022 Uiso 1 1 calc R
C8 C 1.1041(7) 0.3645(6) 0.4456(3) 0.0196(13) Uani 1 1 d U
H8 H 1.0553 0.3507 0.4093 0.024 Uiso 1 1 calc R
O6W O 0.1274(9) 0.2903(8) 0.0066(5) 0.103(3) Uani 1 1 d U
H6WA H 0.1423 0.3211 -0.0347 0.154 Uiso 1 1 d R
H6WB H 0.0347 0.3232 0.0253 0.154 Uiso 1 1 d R
O3W O 0.7759(17) 0.1732(14) 0.2433(9) 0.215(7) Uani 1 1 d U
H3WA H 0.7980 0.1123 0.2702 0.322 Uiso 1 1 d R
H3WC H 0.8040 0.1533 0.1991 0.322 Uiso 1 1 d R
O7W O 0.3517(7) 0.7092(6) 0.5279(4) 0.0569(18) Uani 1 1 d U
H7WA H 0.4401 0.6832 0.5031 0.068 Uiso 1 1 d R
H7WB H 0.3358 0.6543 0.5542 0.085 Uiso 1 1 d R
Cl1 Cl 0.7398(4) 0.9554(3) 0.32673(19) 0.0922(10) Uani 1 1 d U
O5W O 0.490(2) 0.1677(17) 0.4061(11) 0.259(9) Uani 1 1 d U
H5WA H 0.5552 0.2015 0.4011 0.311 Uiso 1 1 d R
H5WB H 0.4711 0.1509 0.4506 0.389 Uiso 1 1 d R
O4W O 0.409(3) 0.215(2) 0.2849(13) 0.325(12) Uani 1 1 d U
H4WA H 0.3242 0.2604 0.3068 0.487 Uiso 1 1 d R
H4WC H 0.4314 0.1474 0.3045 0.487 Uiso 1 1 d R
O8W O 0.096(3) -0.063(2) 0.1490(14) 0.371(14) Uani 1 1 d U
H8WA H 0.1017 -0.0657 0.1032 0.557 Uiso 1 1 d R
H8WB H 0.1220 -0.1319 0.1667 0.557 Uiso 1 1 d R

loop_
_atom_site_aniso_label
_atom_site_aniso_U_11
_atom_site_aniso_U_22
_atom_site_aniso_U_33
_atom_site_aniso_U_23
_atom_site_aniso_U_13
_atom_site_aniso_U_12
O4 0.023(2) 0.030(3) 0.013(2) -0.0024(19) -0.0030(17) -0.011(2)
O3 0.031(3) 0.044(3) 0.023(3) 0.011(2) -0.012(2) -0.022(2)
C5 0.020(3) 0.026(3) 0.014(3) 0.003(2) -0.006(2) -0.006(2)
Nd1 0.01711(18) 0.0245(2) 0.01174(18) 0.00152(14) -0.00329(13) -0.01037(15)
Nd2 0.01853(19) 0.0210(2) 0.01153(18) 0.00174(14) -0.00387(13) -0.01057(15)
O7 0.028(2) 0.062(3) 0.025(2) -0.012(2) -0.0021(19) -0.024(2)
O13 0.044(3) 0.042(3) 0.059(3) 0.006(3) -0.007(2) -0.019(3)
O14 0.069(3) 0.035(3) 0.046(3) 0.003(2) 0.007(3) -0.005(3)
O15 0.124(6) 0.055(4) 0.134(6) 0.031(4) 0.034(5) -0.007(4)
O1W 0.036(3) 0.035(3) 0.044(3) -0.004(2) -0.010(2) -0.014(2)
O12 0.035(3) 0.031(3) 0.049(3) 0.016(2) -0.003(2) -0.015(2)
O11 0.033(3) 0.029(3) 0.048(3) 0.015(2) -0.016(2) -0.012(2)
O2W 0.087(4) 0.035(3) 0.046(4) 0.003(3) 0.009(3) -0.025(3)
O2 0.031(3) 0.040(3) 0.024(3) 0.008(2) -0.004(2) -0.022(2)
O5 0.038(3) 0.031(3) 0.046(3) -0.013(2) -0.008(2) -0.003(2)
O9 0.031(3) 0.045(3) 0.018(2) 0.000(2) -0.0098(19) -0.018(2)
O8 0.032(2) 0.034(3) 0.016(2) -0.004(2) -0.0043(17) -0.015(2)
O1 0.039(3) 0.041(3) 0.018(2) 0.006(2) -0.014(2) -0.019(2)
O10 0.030(3) 0.047(3) 0.021(2) -0.001(2) 0.001(2) -0.023(2)
O6 0.045(3) 0.034(3) 0.033(3) -0.010(2) -0.001(2) -0.015(2)
N3 0.064(4) 0.034(3) 0.058(4) 0.007(3) 0.000(3) -0.014(3)
N2 0.025(3) 0.023(3) 0.043(3) 0.006(2) 0.000(2) -0.013(2)
N1 0.029(3) 0.020(3) 0.024(3) -0.004(2) -0.002(2) -0.012(2)
C16 0.029(3) 0.033(3) 0.017(3) -0.005(2) -0.004(2) -0.014(3)
C13 0.035(3) 0.026(3) 0.031(3) -0.005(3) 0.001(3) -0.016(3)
C27 0.031(3) 0.032(3) 0.049(4) 0.015(3) -0.004(3) -0.016(3)
C28 0.057(4) 0.053(4) 0.106(5) 0.034(4) 0.029(4) -0.010(4)
C19 0.021(3) 0.016(3) 0.022(3) 0.005(2) -0.003(2) -0.007(2)
C10 0.032(3) 0.032(4) 0.047(4) -0.011(3) -0.014(3) -0.010(3)
C25 0.042(4) 0.042(4) 0.095(5) 0.028(4) 0.014(4) -0.012(3)
C11 0.031(3) 0.033(4) 0.049(4) -0.011(3) -0.010(3) -0.008(3)
C12 0.030(3) 0.022(3) 0.030(3) -0.002(2) 0.001(3) -0.014(2)
C21 0.016(3) 0.018(3) 0.015(3) 0.002(2) -0.006(2) -0.003(2)
C20 0.023(3) 0.015(3) 0.022(3) -0.002(2) -0.006(2) -0.009(2)
C29 0.032(3) 0.028(3) 0.035(3) 0.010(3) -0.010(3) -0.014(3)
C30 0.052(4) 0.051(4) 0.106(5) 0.029(4) 0.029(4) -0.008(3)
C22 0.024(3) 0.025(3) 0.017(3) 0.000(2) -0.005(2) -0.010(2)
C18 0.024(3) 0.023(3) 0.015(3) 0.006(2) -0.003(2) -0.006(2)
C17 0.022(3) 0.019(3) 0.018(3) -0.002(2) -0.007(2) -0.007(2)
C14 0.035(3) 0.024(3) 0.027(3) 0.000(3) -0.007(3) -0.013(3)
C26 0.042(4) 0.039(4) 0.094(5) 0.028(4) 0.008(4) -0.010(3)
C15 0.030(3) 0.022(3) 0.028(3) 0.001(3) -0.009(3) -0.010(3)
C1 0.021(3) 0.026(3) 0.014(3) 0.001(2) -0.004(2) -0.010(2)
C23 0.013(3) 0.018(3) 0.017(3) 0.003(2) -0.004(2) -0.005(2)
C4 0.016(3) 0.021(3) 0.013(3) 0.000(2) -0.003(2) -0.004(2)
C9 0.030(3) 0.025(3) 0.024(3) 0.001(3) -0.001(3) -0.014(3)
C6 0.025(3) 0.016(3) 0.013(3) 0.001(2) -0.002(2) -0.005(2)
C24 0.024(3) 0.024(3) 0.038(4) 0.005(3) -0.003(3) -0.009(3)
C2 0.015(3) 0.022(3) 0.012(3) 0.001(2) -0.003(2) -0.005(2)
C7 0.023(3) 0.015(3) 0.018(3) -0.002(2) 0.000(2) -0.006(2)
C3 0.020(3) 0.023(3) 0.014(3) 0.001(2) -0.004(2) -0.008(2)
C8 0.019(3) 0.022(3) 0.017(3) -0.001(2) -0.006(2) -0.005(2)
O6W 0.077(5) 0.119(7) 0.094(6) -0.005(5) -0.016(4) -0.010(5)
O3W 0.198(10) 0.206(10) 0.237(10) 0.021(8) -0.037(8) -0.070(8)
O7W 0.048(3) 0.047(4) 0.070(4) 0.005(3) -0.003(3) -0.012(3)
Cl1 0.111(3) 0.066(2) 0.095(2) -0.0070(17) -0.025(2) -0.0216(18)
O5W 0.241(11) 0.277(12) 0.280(12) -0.044(9) -0.031(9) -0.112(9)
O4W 0.319(14) 0.323(15) 0.344(15) -0.007(9) -0.053(9) -0.125(10)
O8W 0.368(16) 0.377(17) 0.379(17) -0.006(10) -0.070(10) -0.137(10)

loop_
_atom_type_symbol
_atom_type_description
_atom_type_scat_dispersion_real
_atom_type_scat_dispersion_imag
_atom_type_scat_source
C C 0.0033 0.0016 'International Tables Vol C Tables 4.2.6.8 and 6.1.1.4'
H H 0.0000 0.0000 'International Tables Vol C Tables 4.2.6.8 and 6.1.1.4'
N N 0.0061 0.0033 'International Tables Vol C Tables 4.2.6.8 and 6.1.1.4'
Nd Nd -0.1943 3.0179 'International Tables Vol C Tables 4.2.6.8 and 6.1.1.4'
O O 0.0106 0.0060 'International Tables Vol C Tables 4.2.6.8 and 6.1.1.4'
Cl Cl 0.1484 0.1585 'International Tables Vol C Tables 4.2.6.8 and 6.1.1.4'

loop_
_geom_angle_atom_site_label_1
_geom_angle_atom_site_label_2
_geom_angle_atom_site_label_3
_geom_angle
_geom_angle_site_symmetry_1
_geom_angle_site_symmetry_3
C5 O4 Nd1 140.8(4) . 2_766
C5 O4 Nd2 92.0(4) . 2_766
Nd1 O4 Nd2 112.48(16) 2_766 2_766
C5 O3 Nd2 93.5(4) . 2_766
O3 C5 O4 120.6(6) . .
O3 C5 C4 121.5(6) . .
O4 C5 C4 117.8(6) . .
O3 C5 Nd2 61.6(3) . 2_766
O4 C5 Nd2 62.1(3) . 2_766
C4 C5 Nd2 160.4(5) . 2_766
O10 Nd1 O1 84.96(17) 2_765 .
O10 Nd1 O11 92.80(17) 2_765 1_565
O1 Nd1 O11 139.56(18) . 1_565
O10 Nd1 O4 161.80(17) 2_765 2_766
O1 Nd1 O4 87.83(16) . 2_766
O11 Nd1 O4 81.93(16) 1_565 2_766
O10 Nd1 O1W 75.76(18) 2_765 .
O1 Nd1 O1W 72.06(17) . .
O11 Nd1 O1W 68.30(18) 1_565 .
O4 Nd1 O1W 86.13(16) 2_766 .
O10 Nd1 O7 78.13(16) 2_765 .
O1 Nd1 O7 142.88(18) . .
O11 Nd1 O7 74.68(19) 1_565 .
O4 Nd1 O7 116.71(15) 2_766 .
O1W Nd1 O7 132.92(18) . .
O10 Nd1 O14 73.5(2) 2_765 .
O1 Nd1 O14 72.7(2) . .
O11 Nd1 O14 144.8(2) 1_565 .
O4 Nd1 O14 120.10(18) 2_766 .
O1W Nd1 O14 134.6(2) . .
O7 Nd1 O14 70.9(2) . .
O10 Nd1 O13 120.84(19) 2_765 .
O1 Nd1 O13 70.63(18) . .
O11 Nd1 O13 139.65(17) 1_565 .
O4 Nd1 O13 71.86(17) 2_766 .
O1W Nd1 O13 136.96(18) . .
O7 Nd1 O13 90.10(19) . .
O14 Nd1 O13 48.26(19) . .
O10 Nd1 O8 127.94(15) 2_765 .
O1 Nd1 O8 135.64(16) . .
O11 Nd1 O8 75.07(16) 1_565 .
O4 Nd1 O8 67.63(14) 2_766 .
O1W Nd1 O8 137.44(16) . .
O7 Nd1 O8 49.81(15) . .
O14 Nd1 O8 87.95(19) . .
O13 Nd1 O8 66.87(16) . .
O10 Nd1 C16 102.88(18) 2_765 .
O1 Nd1 C16 145.46(19) . .
O11 Nd1 C16 74.35(19) 1_565 .
O4 Nd1 C16 92.51(17) 2_766 .
O1W Nd1 C16 142.44(18) . .
O7 Nd1 C16 24.77(17) . .
O14 Nd1 C16 77.4(2) . .
O13 Nd1 C16 76.69(19) . .
O8 Nd1 C16 25.09(16) . .
O9 Nd2 O2 87.54(16) 2_665 1_455
O9 Nd2 O12 78.68(18) 2_665 1_565
O2 Nd2 O12 137.35(17) 1_455 1_565
O9 Nd2 O5 125.06(18) 2_665 1_465
O2 Nd2 O5 78.24(19) 1_455 1_465
O12 Nd2 O5 77.4(2) 1_565 1_465
O9 Nd2 O8 83.72(16) 2_665 .
O2 Nd2 O8 144.22(17) 1_455 .
O12 Nd2 O8 74.45(17) 1_565 .
O5 Nd2 O8 134.02(17) 1_465 .
O9 Nd2 O2W 88.2(2) 2_665 .
O2 Nd2 O2W 73.88(19) 1_455 .
O12 Nd2 O2W 144.32(19) 1_565 .
O5 Nd2 O2W 135.24(19) 1_465 .
O8 Nd2 O2W 71.22(18) . .
O9 Nd2 O3 159.28(17) 2_665 2_766
O2 Nd2 O3 78.71(15) 1_455 2_766
O12 Nd2 O3 121.84(17) 1_565 2_766
O5 Nd2 O3 67.42(17) 1_465 2_766
O8 Nd2 O3 98.38(15) . 2_766
O2W Nd2 O3 73.23(19) . 2_766
O9 Nd2 O4 145.79(15) 2_665 2_766
O2 Nd2 O4 126.67(15) 1_455 2_766
O12 Nd2 O4 75.43(16) 1_565 2_766
O5 Nd2 O4 70.08(16) 1_465 2_766
O8 Nd2 O4 68.11(14) . 2_766
O2W Nd2 O4 100.07(19) . 2_766
O3 Nd2 O4 50.01(14) 2_766 2_766
O9 Nd2 O6 76.33(17) 2_665 1_465
O2 Nd2 O6 68.20(17) 1_455 1_465
O12 Nd2 O6 69.36(17) 1_565 1_465
O5 Nd2 O6 49.02(16) 1_465 1_465
O8 Nd2 O6 141.31(15) . 1_465
O2W Nd2 O6 139.35(19) . 1_465
O3 Nd2 O6 111.93(16) 2_766 1_465
O4 Nd2 O6 113.91(15) 2_766 1_465
O9 Nd2 C5 170.35(17) 2_665 2_766
O2 Nd2 C5 101.06(17) 1_455 2_766
O12 Nd2 C5 97.48(19) 1_565 2_766
O5 Nd2 C5 61.78(18) 1_465 2_766
O8 Nd2 C5 86.72(16) . 2_766
O2W Nd2 C5 90.0(2) . 2_766
O3 Nd2 C5 24.96(16) 2_766 2_766
O4 Nd2 C5 25.84(16) 2_766 2_766
O6 Nd2 C5 110.80(17) 1_465 2_766
O9 Nd2 C13 100.6(2) 2_665 1_465
O2 Nd2 C13 72.28(19) 1_455 1_465
O12 Nd2 C13 71.0(2) 1_565 1_465
O5 Nd2 C13 24.59(18) 1_465 1_465
O8 Nd2 C13 143.46(18) . 1_465
O2W Nd2 C13 144.6(2) . 1_465
O3 Nd2 C13 90.03(19) 2_766 1_465
O4 Nd2 C13 91.77(18) 2_766 1_465
O6 Nd2 C13 24.45(17) 1_465 1_465
C5 Nd2 C13 86.4(2) 2_766 1_465
C16 O7 Nd1 98.1(4) . .
N3 O13 Nd1 94.6(5) . .
N3 O14 Nd1 97.8(5) . .
Nd1 O1W H1WA 109.3 . .
Nd1 O1W H1WB 109.3 . .
H1WA O1W H1WB 109.5 . .
C29 O12 Nd2 144.9(5) . 1_545
C29 O11 Nd1 134.9(5) . 1_545
Nd2 O2W H2WA 109.3 . .
Nd2 O2W H2WB 109.2 . .
H2WA O2W H2WB 109.5 . .
C1 O2 Nd2 143.5(5) . 1_655
C13 O5 Nd2 100.8(5) . 1_645
C22 O9 Nd2 162.0(5) . 2_665
C16 O8 Nd2 150.9(4) . .
C16 O8 Nd1 90.9(4) . .
Nd2 O8 Nd1 108.43(17) . .
C1 O1 Nd1 153.7(5) . .
C22 O10 Nd1 151.0(5) . 2_765
C13 O6 Nd2 85.8(4) . 1_645
O15 N3 O13 121.8(8) . .
O15 N3 O14 119.2(8) . .
O13 N3 O14 118.9(7) . .
C25 N2 C30 117.6(8) . .
C25 N2 C24 125.5(6) . .
C30 N2 C24 116.8(7) . .
C10 N1 C15 120.6(6) . .
C10 N1 C9 118.4(6) . .
C15 N1 C9 121.0(6) . .
O7 C16 O8 121.0(6) . .
O7 C16 C17 118.6(6) . .
O8 C16 C17 120.5(6) . .
O7 C16 Nd1 57.1(3) . .
O8 C16 Nd1 64.1(4) . .
C17 C16 Nd1 173.9(5) . .
O6 C13 O5 124.3(7) . .
O6 C13 C12 120.1(7) . .
O5 C13 C12 115.5(7) . .
O6 C13 Nd2 69.8(4) . 1_645
O5 C13 Nd2 54.6(4) . 1_645
C12 C13 Nd2 170.1(5) . 1_645
C26 C27 C28 116.0(8) . .
C26 C27 C29 123.5(7) . .
C28 C27 C29 120.5(7) . .
C27 C28 C30 121.1(9) . .
C27 C28 H28 119.5 . .
C30 C28 H28 119.5 . .
C20 C19 C18 119.1(6) . .
C20 C19 C24 120.6(6) . .
C18 C19 C24 120.1(6) . .
N1 C10 C11 120.9(7) . .
N1 C10 H10 119.6 . .
C11 C10 H10 119.6 . .
N2 C25 C26 122.3(8) . .
N2 C25 H25 118.9 . .
C26 C25 H25 118.9 . .
C10 C11 C12 119.7(7) . .
C10 C11 H11 120.2 . .
C12 C11 H11 120.2 . .
C14 C12 C11 118.9(7) . .
C14 C12 C13 121.6(7) . .
C11 C12 C13 119.4(7) . .
C23 C21 C20 120.1(6) . .
C23 C21 C22 118.6(6) . .
C20 C21 C22 121.2(6) . .
C21 C20 C19 120.3(6) . .
C21 C20 H20 119.8 . .
C19 C20 H20 119.8 . .
O12 C29 O11 126.5(7) . .
O12 C29 C27 116.1(7) . .
O11 C29 C27 117.4(6) . .
N2 C30 C28 122.1(9) . .
N2 C30 H30 119.0 . .
C28 C30 H30 119.0 . .
O10 C22 O9 125.2(6) . .
O10 C22 C21 116.5(6) . .
O9 C22 C21 118.3(6) . .
C17 C18 C19 120.2(6) . .
C17 C18 H18 119.9 . .
C19 C18 H18 119.9 . .
C18 C17 C23 120.3(6) . .
C18 C17 C16 120.4(6) . .
C23 C17 C16 119.3(6) . .
C15 C14 C12 120.1(7) . .
C15 C14 H14 119.9 . .
C12 C14 H14 119.9 . .
C27 C26 C25 120.9(9) . .
C27 C26 H26 119.6 . .
C25 C26 H26 119.6 . .
N1 C15 C14 119.7(6) . .
N1 C15 H15 120.1 . .
C14 C15 H15 120.1 . .
O2 C1 O1 124.5(6) . .
O2 C1 C2 118.5(6) . .
O1 C1 C2 116.9(6) . .
C21 C23 C17 119.9(6) . .
C21 C23 H23 120.0 . .
C17 C23 H23 120.0 . .
C6 C4 C3 119.2(6) . .
C6 C4 C5 119.8(6) . .
C3 C4 C5 121.0(6) . .
N1 C9 C7 111.1(5) . .
N1 C9 H9A 109.4 . .
C7 C9 H9A 109.4 . .
N1 C9 H9B 109.4 . .
C7 C9 H9B 109.4 . .
H9A C9 H9B 108.0 . .
C7 C6 C4 120.6(6) . .
C7 C6 H6 119.7 . .
C4 C6 H6 119.7 . .
N2 C24 C19 115.1(5) . .
N2 C24 H24A 108.5 . .
C19 C24 H24A 108.5 . .
N2 C24 H24B 108.5 . .
C19 C24 H24B 108.5 . .
H24A C24 H24B 107.5 . .
C3 C2 C8 120.0(6) . .
C3 C2 C1 121.0(6) . .
C8 C2 C1 119.0(6) . .
C6 C7 C8 120.0(6) . .
C6 C7 C9 120.6(6) . .
C8 C7 C9 119.4(6) . .
C2 C3 C4 120.1(6) . .
C2 C3 H3 119.9 . .
C4 C3 H3 119.9 . .
C7 C8 C2 120.0(6) . .
C7 C8 H8 120.0 . .
C2 C8 H8 120.0 . .
H6WA O6W H6WB 109.5 . .
H3WA O3W H3WC 109.5 . .
H7WA O7W H7WB 109.5 . .
H5WA O5W H5WB 109.5 . .
H4WA O4W H4WC 109.5 . .
H8WA O8W H8WB 109.5 . .

loop_
_geom_bond_atom_site_label_1
_geom_bond_atom_site_label_2
_geom_bond_distance
_geom_bond_site_symmetry_2
O4 C5 1.286(8) .
O4 Nd1 2.445(4) 2_766
O4 Nd2 2.609(4) 2_766
O3 C5 1.247(8) .
O3 Nd2 2.598(4) 2_766
C5 C4 1.489(9) .
C5 Nd2 2.949(6) 2_766
Nd1 O10 2.342(5) 2_765
Nd1 O1 2.368(4) .
Nd1 O11 2.445(5) 1_565
Nd1 O4 2.445(4) 2_766
Nd1 O1W 2.512(5) .
Nd1 O7 2.530(5) .
Nd1 O14 2.571(6) .
Nd1 O13 2.653(6) .
Nd1 O8 2.683(5) .
Nd1 C16 2.983(7) .
Nd2 O9 2.355(4) 2_665
Nd2 O2 2.388(5) 1_455
Nd2 O12 2.430(5) 1_565
Nd2 O5 2.468(5) 1_465
Nd2 O8 2.497(5) .
Nd2 O2W 2.507(6) .
Nd2 O3 2.598(4) 2_766
Nd2 O4 2.609(4) 2_766
Nd2 O6 2.797(5) 1_465
Nd2 C5 2.949(6) 2_766
Nd2 C13 2.973(8) 1_465
O7 C16 1.262(8) .
O13 N3 1.226(9) .
O14 N3 1.255(9) .
O15 N3 1.225(10) .
O1W H1WA 0.8500 .
O1W H1WB 0.8500 .
O12 C29 1.239(9) .
O12 Nd2 2.430(5) 1_545
O11 C29 1.247(8) .
O11 Nd1 2.445(5) 1_545
O2W H2WA 0.8499 .
O2W H2WB 0.8499 .
O2 C1 1.253(8) .
O2 Nd2 2.388(5) 1_655
O5 C13 1.259(9) .
O5 Nd2 2.468(5) 1_645
O9 C22 1.253(8) .
O9 Nd2 2.355(4) 2_665
O8 C16 1.265(8) .
O1 C1 1.253(8) .
O10 C22 1.247(8) .
O10 Nd1 2.342(5) 2_765
O6 C13 1.234(9) .
O6 Nd2 2.797(5) 1_645
N2 C25 1.290(10) .
N2 C30 1.293(11) .
N2 C24 1.500(9) .
N1 C10 1.345(9) .
N1 C15 1.353(9) .
N1 C9 1.484(9) .
C16 C17 1.498(9) .
C13 C12 1.521(10) .
C13 Nd2 2.973(8) 1_645
C27 C26 1.325(11) .
C27 C28 1.341(12) .
C27 C29 1.510(10) .
C28 C30 1.375(13) .
C28 H28 0.9300 .
C19 C20 1.395(9) .
C19 C18 1.399(9) .
C19 C24 1.510(9) .
C10 C11 1.365(11) .
C10 H10 0.9300 .
C25 C26 1.385(12) .
C25 H25 0.9300 .
C11 C12 1.378(10) .
C11 H11 0.9300 .
C12 C14 1.378(10) .
C21 C23 1.383(9) .
C21 C20 1.393(9) .
C21 C22 1.512(9) .
C20 H20 0.9300 .
C30 H30 0.9300 .
C18 C17 1.386(9) .
C18 H18 0.9300 .
C17 C23 1.392(9) .
C14 C15 1.374(10) .
C14 H14 0.9300 .
C26 H26 0.9300 .
C15 H15 0.9300 .
C1 C2 1.509(9) .
C23 H23 0.9300 .
C4 C6 1.389(9) .
C4 C3 1.393(9) .
C9 C7 1.502(9) .
C9 H9A 0.9700 .
C9 H9B 0.9700 .
C6 C7 1.381(9) .
C6 H6 0.9300 .
C24 H24A 0.9700 .
C24 H24B 0.9700 .
C2 C3 1.386(9) .
C2 C8 1.387(9) .
C7 C8 1.383(9) .
C3 H3 0.9300 .
C8 H8 0.9300 .
O6W H6WA 0.8499 .
O6W H6WB 0.8500 .
O3W H3WA 0.8500 .
O3W H3WC 0.8499 .
O7W H7WA 0.8501 .
O7W H7WB 0.8500 .
O5W H5WA 0.8501 .
O5W H5WB 0.8499 .
O4W H4WA 0.8500 .
O4W H4WC 0.8500 .
O8W H8WA 0.8501 .
O8W H8WB 0.8499 .

loop_
_geom_torsion_atom_site_label_1
_geom_torsion_atom_site_label_2
_geom_torsion_atom_site_label_3
_geom_torsion_atom_site_label_4
_geom_torsion
_geom_torsion_site_symmetry_1
_geom_torsion_site_symmetry_4
Nd2 O3 C5 O4 20.2(7) 2_766 .
Nd2 O3 C5 C4 -157.6(5) 2_766 .
Nd1 O4 C5 O3 110.4(7) 2_766 .
Nd2 O4 C5 O3 -20.1(7) 2_766 .
Nd1 O4 C5 C4 -71.7(9) 2_766 .
Nd2 O4 C5 C4 157.8(5) 2_766 .
Nd1 O4 C5 Nd2 130.5(6) 2_766 2_766
O10 Nd1 O7 C16 178.0(5) 2_765 .
O1 Nd1 O7 C16 113.2(5) . .
O11 Nd1 O7 C16 -85.8(5) 1_565 .
O4 Nd1 O7 C16 -13.3(5) 2_766 .
O1W Nd1 O7 C16 -124.6(4) . .
O14 Nd1 O7 C16 101.5(5) . .
O13 Nd1 O7 C16 56.4(5) . .
O8 Nd1 O7 C16 -2.6(4) . .
O10 Nd1 O13 N3 -9.0(6) 2_765 .
O1 Nd1 O13 N3 -80.5(5) . .
O11 Nd1 O13 N3 133.2(5) 1_565 .
O4 Nd1 O13 N3 -174.6(6) 2_766 .
O1W Nd1 O13 N3 -111.7(5) . .
O7 Nd1 O13 N3 67.2(5) . .
O14 Nd1 O13 N3 3.3(5) . .
O8 Nd1 O13 N3 112.6(6) . .
C16 Nd1 O13 N3 88.2(5) . .
O10 Nd1 O14 N3 165.6(6) 2_765 .
O1 Nd1 O14 N3 75.9(5) . .
O11 Nd1 O14 N3 -123.8(5) 1_565 .
O4 Nd1 O14 N3 -1.1(6) 2_766 .
O1W Nd1 O14 N3 116.4(5) . .
O7 Nd1 O14 N3 -111.5(6) . .
O13 Nd1 O14 N3 -3.3(5) . .
O8 Nd1 O14 N3 -63.6(5) . .
C16 Nd1 O14 N3 -86.6(6) . .
O9 Nd2 O8 C16 17.7(10) 2_665 .
O2 Nd2 O8 C16 94.6(10) 1_455 .
O12 Nd2 O8 C16 -62.3(10) 1_565 .
O5 Nd2 O8 C16 -116.5(9) 1_465 .
O2W Nd2 O8 C16 107.9(10) . .
O3 Nd2 O8 C16 176.9(10) 2_766 .
O4 Nd2 O8 C16 -142.5(10) 2_766 .
O6 Nd2 O8 C16 -41.1(11) 1_465 .
C5 Nd2 O8 C16 -161.0(10) 2_766 .
C13 Nd2 O8 C16 -81.6(10) 1_465 .
O9 Nd2 O8 Nd1 146.8(2) 2_665 .
O2 Nd2 O8 Nd1 -136.3(2) 1_455 .
O12 Nd2 O8 Nd1 66.8(2) 1_565 .
O5 Nd2 O8 Nd1 12.6(3) 1_465 .
O2W Nd2 O8 Nd1 -123.0(2) . .
O3 Nd2 O8 Nd1 -54.02(19) 2_766 .
O4 Nd2 O8 Nd1 -13.43(15) 2_766 .
O6 Nd2 O8 Nd1 87.9(3) 1_465 .
C5 Nd2 O8 Nd1 -31.89(19) 2_766 .
C13 Nd2 O8 Nd1 47.5(4) 1_465 .
O10 Nd1 O8 C16 3.2(5) 2_765 .
O1 Nd1 O8 C16 -126.5(4) . .
O11 Nd1 O8 C16 84.9(4) 1_565 .
O4 Nd1 O8 C16 172.2(4) 2_766 .
O1W Nd1 O8 C16 116.0(4) . .
O7 Nd1 O8 C16 2.5(4) . .
O14 Nd1 O8 C16 -63.9(4) . .
O13 Nd1 O8 C16 -108.8(4) . .
O10 Nd1 O8 Nd2 -154.63(18) 2_765 .
O1 Nd1 O8 Nd2 75.7(3) . .
O11 Nd1 O8 Nd2 -72.9(2) 1_565 .
O4 Nd1 O8 Nd2 14.39(16) 2_766 .
O1W Nd1 O8 Nd2 -41.8(3) . .
O7 Nd1 O8 Nd2 -155.3(3) . .
O14 Nd1 O8 Nd2 138.3(2) . .
O13 Nd1 O8 Nd2 93.4(2) . .
C16 Nd1 O8 Nd2 -157.8(5) . .
O10 Nd1 O1 C1 72.6(10) 2_765 .
O11 Nd1 O1 C1 -15.8(11) 1_565 .
O4 Nd1 O1 C1 -90.7(10) 2_766 .
O1W Nd1 O1 C1 -4.0(10) . .
O7 Nd1 O1 C1 135.3(10) . .
O14 Nd1 O1 C1 146.8(11) . .
O13 Nd1 O1 C1 -162.2(11) . .
O8 Nd1 O1 C1 -145.0(10) . .
C16 Nd1 O1 C1 178.1(9) . .
Nd1 O13 N3 O15 171.7(10) . .
Nd1 O13 N3 O14 -5.9(9) . .
Nd1 O14 N3 O15 -171.5(9) . .
Nd1 O14 N3 O13 6.1(9) . .
Nd1 O7 C16 O8 4.8(8) . .
Nd1 O7 C16 C17 -175.0(5) . .
Nd2 O8 C16 O7 128.1(8) . .
Nd1 O8 C16 O7 -4.5(7) . .
Nd2 O8 C16 C17 -52.1(13) . .
Nd1 O8 C16 C17 175.4(6) . .
Nd2 O8 C16 Nd1 132.6(9) . .
O10 Nd1 C16 O7 -2.1(5) 2_765 .
O1 Nd1 C16 O7 -102.0(5) . .
O11 Nd1 C16 O7 87.3(5) 1_565 .
O4 Nd1 C16 O7 168.2(5) 2_766 .
O1W Nd1 C16 O7 81.2(5) . .
O14 Nd1 C16 O7 -71.5(5) . .
O13 Nd1 C16 O7 -121.1(5) . .
O8 Nd1 C16 O7 175.4(7) . .
O10 Nd1 C16 O8 -177.4(4) 2_765 .
O1 Nd1 C16 O8 82.6(5) . .
O11 Nd1 C16 O8 -88.1(4) 1_565 .
O4 Nd1 C16 O8 -7.2(4) 2_766 .
O1W Nd1 C16 O8 -94.1(5) . .
O7 Nd1 C16 O8 -175.4(7) . .
O14 Nd1 C16 O8 113.1(4) . .
O13 Nd1 C16 O8 63.5(4) . .
Nd2 O6 C13 O5 -3.2(7) 1_645 .
Nd2 O6 C13 C12 179.5(6) 1_645 .
Nd2 O5 C13 O6 3.7(9) 1_645 .
Nd2 O5 C13 C12 -178.9(5) 1_645 .
C26 C27 C28 C30 0.0(19) . .
C29 C27 C28 C30 -178.9(11) . .
C15 N1 C10 C11 -2.1(12) . .
C9 N1 C10 C11 178.2(7) . .
C30 N2 C25 C26 -2.0(17) . .
C24 N2 C25 C26 -178.3(10) . .
N1 C10 C11 C12 0.3(13) . .
C10 C11 C12 C14 1.6(12) . .
C10 C11 C12 C13 -174.9(7) . .
O6 C13 C12 C14 14.1(11) . .
O5 C13 C12 C14 -163.4(7) . .
O6 C13 C12 C11 -169.4(7) . .
O5 C13 C12 C11 13.1(10) . .
C23 C21 C20 C19 0.4(9) . .
C22 C21 C20 C19 -176.7(6) . .
C18 C19 C20 C21 1.6(9) . .
C24 C19 C20 C21 176.1(6) . .
Nd2 O12 C29 O11 12.7(16) 1_545 .
Nd2 O12 C29 C27 -168.0(6) 1_545 .
Nd1 O11 C29 O12 -19.9(13) 1_545 .
Nd1 O11 C29 C27 160.9(5) 1_545 .
C26 C27 C29 O12 -173.2(10) . .
C28 C27 C29 O12 5.6(14) . .
C26 C27 C29 O11 6.1(14) . .
C28 C27 C29 O11 -175.1(10) . .
C25 N2 C30 C28 3.8(18) . .
C24 N2 C30 C28 -179.7(11) . .
C27 C28 C30 N2 -3(2) . .
Nd1 O10 C22 O9 -46.7(14) 2_765 .
Nd1 O10 C22 C21 134.1(8) 2_765 .
Nd2 O9 C22 O10 -26(2) 2_665 .
Nd2 O9 C22 C21 153.0(12) 2_665 .
C23 C21 C22 O10 11.1(9) . .
C20 C21 C22 O10 -171.7(6) . .
C23 C21 C22 O9 -168.2(6) . .
C20 C21 C22 O9 9.1(10) . .
C20 C19 C18 C17 -2.7(10) . .
C24 C19 C18 C17 -177.2(6) . .
C19 C18 C17 C23 1.7(10) . .
C19 C18 C17 C16 179.2(6) . .
O7 C16 C17 C18 157.2(7) . .
O8 C16 C17 C18 -22.6(10) . .
O7 C16 C17 C23 -25.2(10) . .
O8 C16 C17 C23 154.9(6) . .
C11 C12 C14 C15 -1.8(11) . .
C13 C12 C14 C15 174.7(7) . .
C28 C27 C26 C25 1.6(17) . .
C29 C27 C26 C25 -179.5(10) . .
N2 C25 C26 C27 -0.7(19) . .
C10 N1 C15 C14 1.9(10) . .
C9 N1 C15 C14 -178.4(6) . .
C12 C14 C15 N1 0.1(11) . .
Nd2 O2 C1 O1 -65.9(11) 1_655 .
Nd2 O2 C1 C2 114.2(7) 1_655 .
Nd1 O1 C1 O2 -36.4(15) . .
Nd1 O1 C1 C2 143.4(8) . .
C20 C21 C23 C17 -1.4(9) . .
C22 C21 C23 C17 175.8(6) . .
C18 C17 C23 C21 0.4(9) . .
C16 C17 C23 C21 -177.2(6) . .
O3 C5 C4 C6 163.9(6) . .
O4 C5 C4 C6 -14.0(9) . .
Nd2 C5 C4 C6 70.5(15) 2_766 .
O3 C5 C4 C3 -16.0(10) . .
O4 C5 C4 C3 166.0(6) . .
Nd2 C5 C4 C3 -109.4(13) 2_766 .
C10 N1 C9 C7 60.5(8) . .
C15 N1 C9 C7 -119.2(7) . .
C3 C4 C6 C7 -2.9(9) . .
C5 C4 C6 C7 177.2(6) . .
C25 N2 C24 C19 -13.8(12) . .
C30 N2 C24 C19 169.9(9) . .
C20 C19 C24 N2 104.7(7) . .
C18 C19 C24 N2 -80.9(8) . .
O2 C1 C2 C3 4.6(10) . .
O1 C1 C2 C3 -175.3(6) . .
O2 C1 C2 C8 -177.1(6) . .
O1 C1 C2 C8 3.0(9) . .
C4 C6 C7 C8 0.1(10) . .
C4 C6 C7 C9 -179.4(6) . .
N1 C9 C7 C6 -118.3(7) . .
N1 C9 C7 C8 62.2(8) . .
C8 C2 C3 C4 -2.8(10) . .
C1 C2 C3 C4 175.5(6) . .
C6 C4 C3 C2 4.2(9) . .
C5 C4 C3 C2 -175.8(6) . .
C6 C7 C8 C2 1.4(10) . .
C9 C7 C8 C2 -179.1(6) . .
C3 C2 C8 C7 0.0(10) . .
C1 C2 C8 C7 -178.4(6) . .
